data_7042986
loop_
_publ_author_name
'Brown, Matthew L.'
'Ovens, Jeffrey S.'
'Leznoff, Daniel B.'

_publ_section_title
;
 Dicyanoaurate-based heterobimetallic uranyl coordination polymers.
;
_journal_name_full 'Dalton transactions (Cambridge, England : 2003)'
_journal_paper_doi 10.1039/c7dt00942a
_journal_year 2017
_chemical_formula_moiety 'C36 H30 N2 P2, C2 N2 O6 Au U'
_chemical_formula_sum 'C38 H30 Au N4 O6 P2 U'
_chemical_formula_weight 1135.59
_space_group_crystal_system triclinic
_space_group_IT_number 2
_space_group_name_Hall '-P 1'
_space_group_name_H-M_alt 'P -1'
_symmetry_space_group_name_Hall '-P 1'
_symmetry_space_group_name_H-M 'P -1'
_atom_sites_solution_hydrogens difmap
_audit_creation_date 2017-02-15
_audit_creation_method
;
Olex2 1.2
(compiled 2017.01.04 svn.r3372 for OlexSys, GUI svn.r5292)
;
_audit_update_record
;
2017-03-14 deposited with the CCDC.
2017-04-26 downloaded from the CCDC.
;
_cell_angle_alpha 69.826(2)
_cell_angle_beta 77.625(2)
_cell_angle_gamma 84.510(2)
_cell_formula_units_Z 2
_cell_length_a 11.1439(5)
_cell_length_b 12.7533(6)
_cell_length_c 15.0713(8)
_cell_measurement_reflns_used 9946
_cell_measurement_temperature 150(2)
_cell_measurement_theta_max 31.012
_cell_measurement_theta_min 2.381
_cell_volume 1963.28(17)
_computing_cell_refinement 'SAINT v8.34A (Bruker, 2013)'
_computing_data_reduction 'SAINT v8.34A (Bruker, 2013)'
_computing_molecular_graphics 'Olex2 (Dolomanov et al., 2009), ShelXle (H\"ubschle et al., 2011)'
_computing_publication_material 'Olex2 (Dolomanov et al., 2009)'
_computing_structure_refinement 'SHELXL-2016/6 (Sheldrick, 2016)'
_computing_structure_solution 'SHELXT 2014/4 (Sheldrick, 2014)'
_diffrn_ambient_temperature 150(2)
_diffrn_detector_area_resol_mean 8.333
_diffrn_measured_fraction_theta_full 1.000
_diffrn_measured_fraction_theta_max 0.915
_diffrn_measurement_device_type 'Bruker APEX-II CCD'
_diffrn_measurement_method '\f and \w scans'
_diffrn_radiation_monochromator 'horizonally mounted graphite crystal'
_diffrn_radiation_type MoK\a
_diffrn_radiation_wavelength 0.71073
_diffrn_reflns_av_unetI/netI 0.0657
_diffrn_reflns_Laue_measured_fraction_full 1.000
_diffrn_reflns_Laue_measured_fraction_max 0.915
_diffrn_reflns_limit_h_max 16
_diffrn_reflns_limit_h_min -16
_diffrn_reflns_limit_k_max 19
_diffrn_reflns_limit_k_min -17
_diffrn_reflns_limit_l_max 22
_diffrn_reflns_limit_l_min 0
_diffrn_reflns_number 12930
_diffrn_reflns_point_group_measured_fraction_full 1.000
_diffrn_reflns_point_group_measured_fraction_max 0.915
_diffrn_reflns_theta_full 25.242
_diffrn_reflns_theta_max 32.615
_diffrn_reflns_theta_min 1.467
_diffrn_source 'sealed tube'
_exptl_absorpt_coefficient_mu 7.981
_exptl_absorpt_correction_T_max 0.746432
_exptl_absorpt_correction_T_min 0.468435
_exptl_absorpt_correction_type multi-scan
_exptl_absorpt_process_details multi-scan
_exptl_crystal_colour 'light yellow'
_exptl_crystal_colour_modifier light
_exptl_crystal_colour_primary yellow
_exptl_crystal_density_diffrn 1.921
_exptl_crystal_description prism
_exptl_crystal_F_000 1070
_exptl_crystal_preparation ', Luminescent'
_exptl_crystal_recrystallization_method 'Slow evaporation from methanol'
_exptl_crystal_size_max 0.483
_exptl_crystal_size_mid 0.111
_exptl_crystal_size_min 0.06
_refine_diff_density_max 2.069
_refine_diff_density_min -2.208
_refine_diff_density_rms 0.223
_refine_ls_extinction_method none
_refine_ls_goodness_of_fit_ref 1.025
_refine_ls_hydrogen_treatment refall
_refine_ls_matrix_type full
_refine_ls_number_parameters 653
_refine_ls_number_reflns 12930
_refine_ls_number_restraints 554
_refine_ls_restrained_S_all 1.005
_refine_ls_R_factor_all 0.0722
_refine_ls_R_factor_gt 0.0392
_refine_ls_shift/su_max 0.001
_refine_ls_shift/su_mean 0.000
_refine_ls_structure_factor_coef Fsqd
_refine_ls_weighting_details 'w=1/[\s^2^(Fo^2^)+(0.0233P)^2^+11.1391P] where P=(Fo^2^+2Fc^2^)/3'
_refine_ls_weighting_scheme calc
_refine_ls_wR_factor_gt 0.0709
_refine_ls_wR_factor_ref 0.0847
_reflns_Friedel_coverage 0.000
_reflns_number_gt 10285
_reflns_number_total 12930
_reflns_threshold_expression 'I > 2\s(I)'
_cod_data_source_file c7dt00942a2.cif
_cod_data_source_block PPNPeroxo
_cod_database_code 7042986
_shelx_shelxl_version_number 2016/6
_shelx_space_group_comment
;
The symmetry employed for this shelxl refinement is uniquely defined
by the following loop, which should always be used as a source of
symmetry information in preference to the above space-group names.
They are only intended as comments.
;
_exptl_absorpt_special_details
;
 TWINABS-2012/1 (Bruker,2012) was used for absorption correction.
 
For component 1:
 wR2(int) was 0.1020 before and 0.0716 after correction.
 The Ratio of minimum to maximum transmission is 0.63.
  The \l/2 correction factor is Not present


Final HKLF 4 output contains 96472 reflections, Rint = 0.0642
 (34228 with I > 3sig(I), Rint = 0.0401) (HKLF 5 used)
 
 HKLF 5 dataset constructed from all observations involving domain 1
   25633 Corrected reflections written to file twin5.hkl
 Reflections merged according to point-group -1    
 Single reflections that also occur in composites omitted
  Additional spherical absorption correction applied with mu*r =  0.2000
;
_olex2_diffrn_ambient_temperature_device 'Oxford Cryosystems'
_olex2_exptl_crystal_mounting_method 'The crystal was mounted on a MITIGEN holder with Parabar oil'
_olex2_refinement_description
;
1. Twinned data refinement
 Scales: 0.7522(6) 0.2478(6)
2. Restrained distances
 C4-H4
 0.95 with sigma of 0.02
 C5-H5
 0.95 with sigma of 0.02
 C6-H6
 0.95 with sigma of 0.02
 C7-H7
 0.95 with sigma of 0.02
 C8-H8
 0.95 with sigma of 0.02
 C10-H10
 0.95 with sigma of 0.02
 C11-H11
 0.95 with sigma of 0.02
 C12-H12
 0.95 with sigma of 0.02
 C13-H13
 0.95 with sigma of 0.02
 C14-H14
 0.95 with sigma of 0.02
 C16-H16
 0.95 with sigma of 0.02
 C17-H17
 0.95 with sigma of 0.02
 C18-H18
 0.95 with sigma of 0.02
 C19-H19
 0.95 with sigma of 0.02
 C20-H20
 0.95 with sigma of 0.02
 C22-H22
 0.95 with sigma of 0.02
 C23-H23
 0.95 with sigma of 0.02
 C24-H24
 0.95 with sigma of 0.02
 C25-H25
 0.95 with sigma of 0.02
 C26-H26
 0.95 with sigma of 0.02
 C28-H28
 0.95 with sigma of 0.02
 C29-H29
 0.95 with sigma of 0.02
 C30-H30
 0.95 with sigma of 0.02
 C31-H31
 0.95 with sigma of 0.02
 C32-H32
 0.95 with sigma of 0.02
 C34-H34
 0.95 with sigma of 0.02
 C35-H35
 0.95 with sigma of 0.02
 C36-H36
 0.95 with sigma of 0.02
 C37-H37
 0.95 with sigma of 0.02
 C38-H38
 0.95 with sigma of 0.02
 U1-O4B \\sim U1-O4A
 with sigma of 0.02
 U1-O6B \\sim U1-O6A
 with sigma of 0.02
3. Uiso/Uaniso restraints and constraints
O5B \\sim O5A: within 2A with sigma of 0.04 and sigma for terminal atoms of 0.01
O4B \\sim O4A: within 2A with sigma of 0.01 and sigma for terminal atoms of 0.02
O6B \\sim O6A: within 2A with sigma of 0.03 and sigma for terminal atoms of 0.06
4. Rigid body (RIGU) restrains
 All non-hydrogen atoms
 with sigma for 1-2 distances of 0.004 and sigma for 1-3 distances of 0.004
5. Others
 Fixed Sof: O3A(0.5) O2A(0.5) O4A(0.5) O6A(0.5) O5A(0.5) N3B(0.5) O3B(0.5)
 O2B(0.5) O4B(0.5) O6B(0.5) O5B(0.5) N3A(0.5) O1A(0.5) O1B(0.5)
;

loop_
_space_group_symop_operation_xyz
'x, y, z'
'-x, -y, -z'

loop_
_atom_site_label
_atom_site_type_symbol
_atom_site_fract_x
_atom_site_fract_y
_atom_site_fract_z
_atom_site_U_iso_or_equiv
_atom_site_adp_type
_atom_site_occupancy
_atom_site_site_symmetry_order
_atom_site_calc_flag
_atom_site_refinement_flags_posn
_atom_site_refinement_flags_adp
_atom_site_refinement_flags_occupancy
_atom_site_disorder_assembly
_atom_site_disorder_group
U1 U 1.02027(2) 0.04546(2) 0.84633(2) 0.01844(6) Uani 1 1 d D U . . .
Au1 Au 0.51727(2) 0.02126(2) 0.86620(2) 0.02393(7) Uani 1 1 d . U . . .
P1 P 0.57814(15) 0.64591(14) 0.65908(12) 0.0208(3) Uani 1 1 d . U . . .
P2 P 0.34960(14) 0.61813(13) 0.80740(12) 0.0182(3) Uani 1 1 d . U . . .
N2 N 0.2464(5) 0.0441(5) 0.8372(4) 0.0248(12) Uani 1 1 d . U . . .
N1 N 0.7942(5) 0.0275(5) 0.8690(4) 0.0254(12) Uani 1 1 d . U . . .
N4 N 0.4729(5) 0.5870(5) 0.7455(4) 0.0223(11) Uani 1 1 d . U . . .
H4 H 0.623(3) 0.427(6) 0.775(4) 0.03(2) Uiso 1 1 d D . . . .
C4 C 0.7011(7) 0.4480(7) 0.7355(6) 0.0354(18) Uani 1 1 d D U . . .
C3 C 0.7108(7) 0.5509(6) 0.6674(5) 0.0267(14) Uani 1 1 d . U . . .
C2 C 0.3451(6) 0.0331(5) 0.8507(5) 0.0242(13) Uani 1 1 d . U . . .
C1 C 0.6916(6) 0.0208(5) 0.8720(5) 0.0218(12) Uani 1 1 d . U . . .
C8 C 0.8221(7) 0.5853(7) 0.6041(6) 0.0373(18) Uani 1 1 d D U . . .
H8 H 0.813(7) 0.658(3) 0.559(5) 0.03(2) Uiso 1 1 d D . . . .
C7 C 0.9229(8) 0.5145(8) 0.6110(7) 0.047(2) Uani 1 1 d D U . . .
H7 H 1.000(4) 0.540(6) 0.570(5) 0.03(2) Uiso 1 1 d D . . . .
C6 C 0.9149(8) 0.4112(8) 0.6783(8) 0.056(3) Uani 1 1 d D U . . .
H6 H 0.985(4) 0.364(5) 0.686(6) 0.03(2) Uiso 1 1 d D . . . .
C5 C 0.8042(9) 0.3758(8) 0.7401(8) 0.054(3) Uani 1 1 d D U . . .
H5 H 0.810(10) 0.308(5) 0.791(6) 0.07(4) Uiso 1 1 d D . . . .
C9 C 0.6322(6) 0.7761(5) 0.6568(5) 0.0241(13) Uani 1 1 d . U . . .
C10 C 0.7214(7) 0.7752(6) 0.7087(6) 0.0302(15) Uani 1 1 d D U . . .
H10 H 0.755(6) 0.707(3) 0.744(4) 0.014(17) Uiso 1 1 d D . . . .
C11 C 0.7623(8) 0.8753(7) 0.7080(6) 0.0367(17) Uani 1 1 d D U . . .
H11 H 0.823(6) 0.873(7) 0.744(5) 0.04(2) Uiso 1 1 d D . . . .
C12 C 0.7120(8) 0.9747(7) 0.6582(6) 0.0351(17) Uani 1 1 d D U . . .
H12 H 0.737(7) 1.044(3) 0.656(6) 0.03(2) Uiso 1 1 d D . . . .
C13 C 0.6218(8) 0.9760(6) 0.6080(6) 0.0340(16) Uani 1 1 d D U . . .
H13 H 0.574(6) 1.041(4) 0.592(5) 0.020(18) Uiso 1 1 d D . . . .
C14 C 0.5815(7) 0.8780(6) 0.6060(5) 0.0285(15) Uani 1 1 d D U . . .
H14 H 0.519(5) 0.877(6) 0.572(5) 0.020(18) Uiso 1 1 d D . . . .
C15 C 0.5357(7) 0.6718(6) 0.5450(5) 0.0273(13) Uani 1 1 d . U . . .
C16 C 0.6107(8) 0.7306(7) 0.4596(6) 0.0372(17) Uani 1 1 d D U . . .
H16 H 0.690(4) 0.756(7) 0.453(6) 0.04(3) Uiso 1 1 d D . . . .
C17 C 0.5777(10) 0.7468(8) 0.3718(6) 0.049(2) Uani 1 1 d D U . . .
H17 H 0.627(6) 0.789(6) 0.313(3) 0.03(2) Uiso 1 1 d D . . . .
C18 C 0.4698(10) 0.7045(8) 0.3700(7) 0.048(2) Uani 1 1 d D U . . .
H18 H 0.441(9) 0.731(9) 0.311(4) 0.07(3) Uiso 1 1 d D . . . .
C19 C 0.3947(9) 0.6443(8) 0.4547(7) 0.046(2) Uani 1 1 d D U . . .
H19 H 0.317(5) 0.625(8) 0.450(8) 0.07(3) Uiso 1 1 d D . . . .
C20 C 0.4276(8) 0.6278(7) 0.5412(6) 0.0363(17) Uani 1 1 d D U . . .
H20 H 0.369(6) 0.594(6) 0.598(4) 0.03(2) Uiso 1 1 d D . . . .
C27 C 0.2695(6) 0.4907(5) 0.8726(5) 0.0244(13) Uani 1 1 d . U . . .
C26 C 0.2872(6) 0.7404(6) 0.9331(5) 0.0256(13) Uani 1 1 d D U . . .
H26 H 0.207(3) 0.764(5) 0.921(5) 0.014(16) Uiso 1 1 d D . . . .
C25 C 0.3103(8) 0.7788(6) 1.0026(6) 0.0316(15) Uani 1 1 d D U . . .
H25 H 0.251(8) 0.827(7) 1.024(8) 0.09(4) Uiso 1 1 d D . . . .
C24 C 0.4237(8) 0.7588(6) 1.0290(5) 0.0334(16) Uani 1 1 d D U . . .
H24 H 0.425(10) 0.781(8) 1.083(5) 0.06(3) Uiso 1 1 d D . . . .
C23 C 0.5132(7) 0.6965(6) 0.9893(6) 0.0314(15) Uani 1 1 d D U . . .
H23 H 0.586(5) 0.679(7) 1.014(6) 0.04(2) Uiso 1 1 d D . . . .
C22 C 0.4909(6) 0.6563(6) 0.9206(5) 0.0244(13) Uani 1 1 d D U . . .
H22 H 0.550(5) 0.607(4) 0.900(4) 0.012(16) Uiso 1 1 d D . . . .
C21 C 0.3777(6) 0.6776(5) 0.8921(5) 0.0191(11) Uani 1 1 d . U . . .
C28 C 0.2834(7) 0.4057(6) 0.8334(6) 0.0302(14) Uani 1 1 d D U . . .
H28 H 0.327(7) 0.417(7) 0.770(3) 0.04(2) Uiso 1 1 d D . . . .
C29 C 0.2184(9) 0.3080(7) 0.8824(8) 0.046(2) Uani 1 1 d D U . . .
H29 H 0.235(10) 0.250(7) 0.856(8) 0.08(4) Uiso 1 1 d D . . . .
C30 C 0.1406(9) 0.2960(7) 0.9683(8) 0.052(2) Uani 1 1 d D U . . .
H30 H 0.096(6) 0.229(4) 0.999(6) 0.03(2) Uiso 1 1 d D . . . .
C31 C 0.1275(9) 0.3786(8) 1.0087(8) 0.053(2) Uani 1 1 d D U . . .
H31 H 0.073(7) 0.372(7) 1.068(4) 0.04(3) Uiso 1 1 d D . . . .
C32 C 0.1889(8) 0.4780(7) 0.9600(7) 0.0382(18) Uani 1 1 d D U . . .
H32 H 0.187(7) 0.527(5) 0.996(4) 0.018(18) Uiso 1 1 d D . . . .
C33 C 0.2487(6) 0.7128(6) 0.7361(5) 0.0252(13) Uani 1 1 d . U . . .
C34 C 0.1538(8) 0.6737(7) 0.7110(6) 0.0382(18) Uani 1 1 d D U . . .
H34 H 0.141(8) 0.595(2) 0.736(6) 0.04(2) Uiso 1 1 d D . . . .
C35 C 0.0880(9) 0.7490(9) 0.6443(8) 0.053(2) Uani 1 1 d D U . . .
H35 H 0.019(6) 0.723(7) 0.632(6) 0.05(3) Uiso 1 1 d D . . . .
C36 C 0.1192(9) 0.8575(9) 0.6032(7) 0.048(2) Uani 1 1 d D U . . .
H36 H 0.093(13) 0.904(10) 0.546(6) 0.12(5) Uiso 1 1 d D . . . .
C37 C 0.2133(8) 0.8974(7) 0.6280(6) 0.0389(18) Uani 1 1 d D U . . .
H37 H 0.242(9) 0.971(4) 0.594(7) 0.07(3) Uiso 1 1 d D . . . .
C38 C 0.2772(7) 0.8249(6) 0.6957(5) 0.0292(15) Uani 1 1 d D U . . .
H38 H 0.348(6) 0.846(7) 0.711(7) 0.05(3) Uiso 1 1 d D . . . .
O3A O 0.9939(18) 0.1764(15) 0.8563(13) 0.036(4) Uani 0.5 1 d . U P A 1
O2A O 1.032(3) -0.097(2) 0.839(2) 0.030(4) Uani 0.5 1 d . U P A 1
O4A O 0.949(2) 0.0808(13) 0.6893(12) 0.024(4) Uani 0.5 1 d D U P B 1
O6A O 1.139(2) 0.1093(18) 0.6737(10) 0.025(4) Uani 0.5 1 d D U P B 1
O5A O 1.066(2) 0.1478(11) 0.5401(12) 0.031(3) Uani 0.5 1 d . U P B 1
N3B N 1.055(3) 0.128(3) 0.6275(19) 0.029(4) Uani 0.5 1 d . U P B 1
O3B O 1.007(2) 0.1986(14) 0.8177(12) 0.031(3) Uani 0.5 1 d . U P A 2
O2B O 1.046(3) -0.090(2) 0.856(2) 0.026(4) Uani 0.5 1 d . U P A 2
O4B O 0.944(3) 0.1143(14) 0.6891(13) 0.029(4) Uani 0.5 1 d D U P A 2
O6B O 1.138(2) 0.1376(18) 0.6769(10) 0.027(4) Uani 0.5 1 d D U P A 2
O5B O 1.056(2) 0.1842(14) 0.5514(14) 0.041(4) Uani 0.5 1 d . U P A 2
N3A N 1.041(3) 0.133(4) 0.640(2) 0.052(10) Uani 0.5 1 d . U P A 2
O1A O 1.0656(10) -0.0288(12) 1.0007(9) 0.033(3) Uani 0.5 1 d . U P A .
O1B O 1.0668(10) 0.0381(12) 0.9883(8) 0.032(3) Uani 0.5 1 d . U P A .

loop_
_atom_site_aniso_label
_atom_site_aniso_U_11
_atom_site_aniso_U_22
_atom_site_aniso_U_33
_atom_site_aniso_U_23
_atom_site_aniso_U_13
_atom_site_aniso_U_12
U1 0.00998(10) 0.02406(12) 0.02469(12) -0.01032(11) -0.00862(9) 0.00359(8)
Au1 0.00971(11) 0.02940(15) 0.03444(16) -0.01089(13) -0.00828(11) 0.00113(9)
P1 0.0211(8) 0.0210(8) 0.0191(8) -0.0057(6) -0.0012(6) -0.0042(6)
P2 0.0165(7) 0.0182(7) 0.0189(8) -0.0048(6) -0.0034(6) -0.0016(5)
N2 0.014(2) 0.030(3) 0.029(3) -0.006(3) -0.007(2) -0.002(2)
N1 0.017(2) 0.038(3) 0.027(3) -0.017(3) -0.008(2) 0.002(2)
N4 0.022(2) 0.023(3) 0.019(3) -0.005(2) -0.0011(19) -0.002(2)
C4 0.028(4) 0.033(4) 0.034(4) -0.004(3) 0.002(3) 0.005(3)
C3 0.025(3) 0.026(3) 0.029(4) -0.010(3) -0.003(3) 0.000(2)
C2 0.018(3) 0.020(3) 0.028(4) 0.000(3) -0.005(3) -0.004(2)
C1 0.020(3) 0.029(3) 0.020(3) -0.012(3) -0.007(2) 0.003(2)
C8 0.030(4) 0.040(4) 0.038(4) -0.014(4) 0.005(3) -0.003(3)
C7 0.030(4) 0.049(4) 0.055(5) -0.020(4) 0.014(4) -0.003(3)
C6 0.030(4) 0.048(5) 0.076(7) -0.017(4) 0.007(4) 0.011(3)
C5 0.038(4) 0.040(5) 0.060(6) 0.006(4) 0.001(4) 0.011(3)
C9 0.026(3) 0.020(3) 0.026(3) -0.008(3) -0.002(2) -0.007(2)
C10 0.027(3) 0.032(3) 0.035(4) -0.015(3) -0.008(3) 0.000(3)
C11 0.036(4) 0.042(4) 0.042(5) -0.023(4) -0.011(3) -0.005(3)
C12 0.039(4) 0.029(3) 0.041(5) -0.017(3) -0.001(3) -0.011(3)
C13 0.035(4) 0.026(3) 0.041(4) -0.012(3) -0.004(3) -0.003(3)
C14 0.031(4) 0.026(3) 0.031(4) -0.010(3) -0.009(3) -0.005(3)
C15 0.035(3) 0.025(3) 0.023(3) -0.007(3) -0.006(2) -0.004(3)
C16 0.045(4) 0.039(4) 0.024(3) -0.005(3) -0.001(3) -0.013(3)
C17 0.069(6) 0.049(5) 0.024(4) -0.003(4) -0.005(4) -0.018(4)
C18 0.071(6) 0.049(5) 0.029(4) -0.011(4) -0.020(4) -0.007(4)
C19 0.049(5) 0.060(6) 0.038(4) -0.021(4) -0.015(3) -0.008(4)
C20 0.040(4) 0.043(4) 0.028(4) -0.010(3) -0.009(3) -0.012(3)
C27 0.021(3) 0.021(3) 0.031(3) -0.005(2) -0.007(2) -0.004(2)
C26 0.027(3) 0.026(3) 0.023(3) -0.008(3) -0.006(3) 0.005(2)
C25 0.045(4) 0.022(3) 0.030(4) -0.013(3) -0.008(3) 0.007(3)
C24 0.051(4) 0.026(3) 0.027(4) -0.012(3) -0.012(3) 0.001(3)
C23 0.033(4) 0.034(4) 0.032(4) -0.010(3) -0.015(3) -0.005(3)
C22 0.025(3) 0.025(3) 0.026(3) -0.011(3) -0.008(3) 0.001(2)
C21 0.023(3) 0.012(3) 0.020(3) -0.003(2) -0.005(2) -0.001(2)
C28 0.029(3) 0.028(3) 0.037(4) -0.010(3) -0.013(3) -0.005(2)
C29 0.046(5) 0.027(4) 0.066(5) -0.011(4) -0.019(4) -0.009(3)
C30 0.039(5) 0.033(4) 0.072(6) 0.001(4) -0.007(4) -0.020(4)
C31 0.045(5) 0.043(5) 0.052(6) -0.001(4) 0.014(4) -0.017(4)
C32 0.036(4) 0.031(4) 0.041(4) -0.009(3) 0.006(3) -0.007(3)
C33 0.023(3) 0.030(3) 0.023(3) -0.009(3) -0.007(2) 0.002(2)
C34 0.035(4) 0.039(4) 0.048(5) -0.016(4) -0.022(4) 0.003(3)
C35 0.041(5) 0.065(5) 0.060(6) -0.016(5) -0.034(5) 0.007(4)
C36 0.047(5) 0.060(5) 0.036(5) -0.010(4) -0.022(4) 0.013(4)
C37 0.035(4) 0.042(4) 0.029(4) -0.002(3) -0.006(3) 0.009(3)
C38 0.027(3) 0.031(3) 0.025(4) -0.006(3) -0.004(3) 0.006(3)
O3A 0.015(6) 0.029(7) 0.068(12) -0.019(7) -0.019(9) 0.009(5)
O2A 0.016(8) 0.031(6) 0.047(11) -0.016(7) -0.007(7) -0.006(5)
O4A 0.027(5) 0.018(9) 0.023(4) 0.006(5) -0.009(3) -0.018(7)
O6A 0.031(5) 0.019(11) 0.023(5) -0.001(5) -0.005(4) -0.019(6)
O5A 0.060(7) 0.018(8) 0.010(4) 0.004(5) -0.005(4) -0.020(7)
N3B 0.030(7) 0.040(12) 0.014(6) -0.001(6) -0.002(4) -0.019(6)
O3B 0.028(7) 0.016(5) 0.053(9) -0.013(6) -0.016(8) 0.005(5)
O2B 0.016(8) 0.014(5) 0.047(11) -0.005(5) -0.007(7) -0.005(5)
O4B 0.030(5) 0.019(9) 0.031(4) 0.011(5) -0.017(4) -0.019(7)
O6B 0.029(5) 0.016(10) 0.034(5) 0.004(5) -0.014(4) -0.016(6)
O5B 0.064(7) 0.033(9) 0.023(5) 0.000(6) -0.011(5) -0.023(8)
N3A 0.034(7) 0.08(2) 0.025(6) 0.009(9) -0.014(5) -0.027(10)
O1A 0.007(4) 0.065(7) 0.024(4) -0.013(5) -0.003(3) 0.005(5)
O1B 0.005(4) 0.067(7) 0.022(5) -0.015(5) -0.001(3) 0.004(5)

loop_
_atom_type_symbol
_atom_type_description
_atom_type_scat_dispersion_real
_atom_type_scat_dispersion_imag
_atom_type_scat_source
C C 0.0033 0.0016 'International Tables Vol C Tables 4.2.6.8 and 6.1.1.4'
H H 0.0000 0.0000 'International Tables Vol C Tables 4.2.6.8 and 6.1.1.4'
N N 0.0061 0.0033 'International Tables Vol C Tables 4.2.6.8 and 6.1.1.4'
O O 0.0106 0.0060 'International Tables Vol C Tables 4.2.6.8 and 6.1.1.4'
P P 0.1023 0.0942 'International Tables Vol C Tables 4.2.6.8 and 6.1.1.4'
Au Au -2.0133 8.8022 'International Tables Vol C Tables 4.2.6.8 and 6.1.1.4'
U U -9.6767 9.6646 'International Tables Vol C Tables 4.2.6.8 and 6.1.1.4'

loop_
_geom_angle_atom_site_label_1
_geom_angle_atom_site_label_2
_geom_angle_atom_site_label_3
_geom_angle
_geom_angle_site_symmetry_1
_geom_angle_site_symmetry_3
N2 U1 O4B 117.5(7) 1_655 .
N2 U1 O6B 67.1(6) 1_655 .
N1 U1 N2 174.01(19) . 1_655
N1 U1 O4B 67.1(7) . .
N1 U1 O6B 117.8(6) . .
O3A U1 N2 95.0(7) . 1_655
O3A U1 N1 88.7(7) . .
O3A U1 O2A 174.2(13) . .
O3A U1 O1A 91.6(7) . .
O3A U1 O1A 70.8(7) . 2_757
O3A U1 O1B 90.8(7) . 2_757
O3A U1 O1B 72.0(7) . .
O2A U1 N2 90.7(11) . 1_655
O2A U1 N1 85.5(11) . .
O2A U1 O1A 89.3(9) . .
O2A U1 O1A 106.6(12) . 2_757
O2A U1 O1B 109.3(9) . .
O2A U1 O1B 86.6(12) . 2_757
O3B U1 N1 92.6(7) . .
O3B U1 O4B 76.2(7) . .
O3B U1 O6B 71.3(8) . .
O3B U1 O1A 106.6(7) . .
O3B U1 O1B 86.5(7) . .
O3B U1 O1B 107.7(7) . 2_757
O2B U1 N1 91.7(12) . .
O2B U1 O3B 171.4(14) . .
O2B U1 O4B 98.7(9) . .
O2B U1 O6B 100.1(13) . .
O2B U1 O1A 79.3(9) . .
O2B U1 O1B 80.8(13) . 2_757
O2B U1 O1B 99.1(9) . .
O4B U1 O6B 50.8(9) . .
O1A U1 N2 105.6(3) 2_757 1_655
O1A U1 N2 69.8(3) . 1_655
O1A U1 N1 105.5(3) . .
O1A U1 N1 71.3(3) 2_757 .
O1A U1 O4B 134.3(7) 2_757 .
O1A U1 O4B 172.4(7) . .
O1A U1 O6B 157.1(6) 2_757 .
O1A U1 O6B 136.6(7) . .
O1A U1 O1A 40.1(5) 2_757 .
O1A U1 O1B 20.0(4) 2_757 2_757
O1A U1 O1B 36.1(3) . 2_757
O1A U1 O1B 37.7(3) 2_757 .
O1B U1 N2 68.0(3) . 1_655
O1B U1 N2 105.8(3) 2_757 1_655
O1B U1 N1 69.4(3) 2_757 .
O1B U1 N1 108.9(3) . .
O1B U1 O4B 161.9(6) . .
O1B U1 O4B 136.5(7) 2_757 .
O1B U1 O6B 128.4(6) . .
O1B U1 O6B 172.6(6) 2_757 .
O1B U1 O1A 20.2(4) . .
O1B U1 O1B 44.5(6) . 2_757
C2 Au1 Au1 102.1(2) . 2_657
C1 Au1 Au1 81.13(19) . 2_657
C1 Au1 C2 175.2(3) . .
N4 P1 C3 106.8(3) . .
N4 P1 C9 117.2(3) . .
N4 P1 C15 111.6(3) . .
C9 P1 C3 105.3(3) . .
C15 P1 C3 108.6(3) . .
C15 P1 C9 106.9(3) . .
N4 P2 C27 106.8(3) . .
N4 P2 C21 112.4(3) . .
N4 P2 C33 113.8(3) . .
C27 P2 C33 107.4(3) . .
C21 P2 C27 108.4(3) . .
C21 P2 C33 107.8(3) . .
C2 N2 U1 167.5(6) . 1_455
C1 N1 U1 174.8(6) . .
P1 N4 P2 139.6(4) . .
C3 C4 H4 117(5) . .
C3 C4 C5 118.8(8) . .
C5 C4 H4 124(5) . .
C4 C3 P1 119.8(6) . .
C4 C3 C8 120.7(7) . .
C8 C3 P1 119.5(6) . .
N2 C2 Au1 176.6(6) . .
N1 C1 Au1 174.7(6) . .
C3 C8 H8 111(5) . .
C7 C8 C3 119.7(8) . .
C7 C8 H8 129(5) . .
C8 C7 H7 120(5) . .
C6 C7 C8 120.5(8) . .
C6 C7 H7 120(5) . .
C7 C6 H6 121(5) . .
C7 C6 C5 120.1(8) . .
C5 C6 H6 119(5) . .
C4 C5 H5 125(7) . .
C6 C5 C4 120.1(8) . .
C6 C5 H5 114(7) . .
C10 C9 P1 119.9(5) . .
C10 C9 C14 119.6(6) . .
C14 C9 P1 120.4(5) . .
C9 C10 H10 121(4) . .
C9 C10 C11 120.1(7) . .
C11 C10 H10 119(4) . .
C10 C11 H11 119(5) . .
C12 C11 C10 119.9(7) . .
C12 C11 H11 121(5) . .
C11 C12 H12 122(5) . .
C11 C12 C13 120.2(7) . .
C13 C12 H12 117(5) . .
C12 C13 H13 117(5) . .
C12 C13 C14 121.0(7) . .
C14 C13 H13 120(5) . .
C9 C14 H14 118(4) . .
C13 C14 C9 119.1(7) . .
C13 C14 H14 123(4) . .
C16 C15 P1 121.4(6) . .
C16 C15 C20 118.7(7) . .
C20 C15 P1 119.8(6) . .
C15 C16 H16 126(6) . .
C15 C16 C17 120.4(8) . .
C17 C16 H16 113(6) . .
C16 C17 H17 121(5) . .
C18 C17 C16 119.8(8) . .
C18 C17 H17 119(5) . .
C17 C18 H18 118(7) . .
C17 C18 C19 120.6(8) . .
C19 C18 H18 121(7) . .
C18 C19 H19 117(7) . .
C20 C19 C18 119.7(9) . .
C20 C19 H19 122(7) . .
C15 C20 H20 122(5) . .
C19 C20 C15 120.9(8) . .
C19 C20 H20 117(5) . .
C28 C27 P2 119.5(6) . .
C28 C27 C32 119.6(7) . .
C32 C27 P2 120.9(6) . .
C25 C26 H26 109(4) . .
C25 C26 C21 119.6(6) . .
C21 C26 H26 131(4) . .
C26 C25 H25 117(7) . .
C26 C25 C24 120.1(7) . .
C24 C25 H25 122(7) . .
C25 C24 H24 112(7) . .
C23 C24 C25 120.6(7) . .
C23 C24 H24 127(7) . .
C24 C23 H23 118(6) . .
C22 C23 C24 120.0(7) . .
C22 C23 H23 122(6) . .
C23 C22 H22 118(4) . .
C23 C22 C21 119.9(7) . .
C21 C22 H22 122(4) . .
C26 C21 P2 121.6(5) . .
C22 C21 P2 118.6(5) . .
C22 C21 C26 119.8(6) . .
C27 C28 H28 121(5) . .
C27 C28 C29 119.7(8) . .
C29 C28 H28 119(5) . .
C28 C29 H29 117(7) . .
C30 C29 C28 120.3(9) . .
C30 C29 H29 122(7) . .
C29 C30 H30 118(5) . .
C29 C30 C31 120.7(8) . .
C31 C30 H30 121(5) . .
C30 C31 H31 122(6) . .
C30 C31 C32 120.0(9) . .
C32 C31 H31 118(6) . .
C27 C32 H32 123(5) . .
C31 C32 C27 119.6(9) . .
C31 C32 H32 116(5) . .
C34 C33 P2 121.2(6) . .
C34 C33 C38 119.6(7) . .
C38 C33 P2 118.7(5) . .
C33 C34 H34 117(5) . .
C33 C34 C35 119.2(8) . .
C35 C34 H34 123(5) . .
C34 C35 H35 119(6) . .
C36 C35 C34 120.6(9) . .
C36 C35 H35 121(5) . .
C35 C36 H36 122(9) . .
C35 C36 C37 120.7(8) . .
C37 C36 H36 116(9) . .
C36 C37 H37 121(6) . .
C36 C37 C38 119.6(8) . .
C38 C37 H37 119(7) . .
C33 C38 C37 120.3(8) . .
C33 C38 H38 116(6) . .
C37 C38 H38 123(6) . .
N3B O4A U1 97.8(16) . .
N3B O6A U1 101.9(15) . .
O6A N3B O4A 109(2) . .
O5A N3B O4A 120(3) . .
O5A N3B O6A 127(3) . .
N3A O4B U1 95.4(19) . .
N3A O6B U1 90.9(15) . .
O4B N3A U1 61.0(15) . .
O4B N3A O6B 121(3) . .
O4B N3A O5B 123(3) . .
O6B N3A U1 61.5(13) . .
O5B N3A U1 171(3) . .
O5B N3A O6B 113(3) . .
U1 O1A U1 139.9(5) 2_757 .
O1A O1A U1 73.1(9) 2_757 2_757
O1A O1A U1 66.8(8) 2_757 .
O1B O1A U1 73.2(5) 2_757 .
O1B O1A U1 88.9(15) . 2_757
O1B O1A U1 72.4(5) 2_757 2_757
O1B O1A U1 75.8(14) . .
O1B O1A O1A 30.7(6) 2_757 2_757
O1B O1A O1A 67.0(13) . 2_757
O1B O1A O1B 97.6(16) . 2_757
U1 O1B U1 135.5(6) . 2_757
O1A O1B U1 69.9(5) 2_757 .
O1A O1B U1 70.6(6) 2_757 2_757
O1A O1B U1 71.1(14) . 2_757
O1A O1B U1 84.0(15) . .
O1A O1B O1A 82.4(16) . 2_757
O1A O1B O1B 27.1(6) 2_757 2_757
O1A O1B O1B 55.3(13) . 2_757
O1B O1B U1 64.9(7) 2_757 2_757
O1B O1B U1 70.6(7) 2_757 .

loop_
_geom_bond_atom_site_label_1
_geom_bond_atom_site_label_2
_geom_bond_distance
_geom_bond_site_symmetry_2
U1 N2 2.493(5) 1_655
U1 N1 2.490(5) .
U1 O3A 1.72(2) .
U1 O2A 1.85(2) .
U1 O3B 1.847(17) .
U1 O2B 1.68(2) .
U1 O4B 2.529(11) .
U1 O6B 2.532(12) .
U1 O1A 2.244(12) 2_757
U1 O1A 2.335(12) .
U1 O1B 2.371(12) 2_757
U1 O1B 2.277(12) .
Au1 Au1 3.8176(6) 2_657
Au1 C2 1.968(6) .
Au1 C1 1.963(6) .
P1 N4 1.573(6) .
P1 C3 1.817(7) .
P1 C9 1.807(7) .
P1 C15 1.793(7) .
P2 N4 1.587(6) .
P2 C27 1.790(6) .
P2 C21 1.786(7) .
P2 C33 1.800(7) .
N2 C2 1.147(8) .
N1 C1 1.145(8) .
C4 H4 0.95(2) .
C4 C3 1.355(10) .
C4 C5 1.401(11) .
C3 C8 1.396(10) .
C8 H8 0.95(2) .
C8 C7 1.371(12) .
C7 H7 0.95(2) .
C7 C6 1.354(13) .
C6 H6 0.94(2) .
C6 C5 1.385(13) .
C5 H5 0.95(2) .
C9 C10 1.387(10) .
C9 C14 1.397(10) .
C10 H10 0.94(2) .
C10 C11 1.393(11) .
C11 H11 0.95(2) .
C11 C12 1.369(12) .
C12 H12 0.94(2) .
C12 C13 1.376(12) .
C13 H13 0.92(2) .
C13 C14 1.381(10) .
C14 H14 0.95(2) .
C15 C16 1.382(10) .
C15 C20 1.397(10) .
C16 H16 0.94(2) .
C16 C17 1.391(12) .
C17 H17 0.94(2) .
C17 C18 1.373(14) .
C18 H18 0.95(2) .
C18 C19 1.381(14) .
C19 H19 0.95(2) .
C19 C20 1.372(12) .
C20 H20 0.95(2) .
C27 C28 1.386(10) .
C27 C32 1.393(11) .
C26 H26 0.95(2) .
C26 C25 1.377(11) .
C26 C21 1.401(9) .
C25 H25 0.95(2) .
C25 C24 1.380(11) .
C24 H24 0.95(2) .
C24 C23 1.380(11) .
C23 H23 0.94(2) .
C23 C22 1.378(10) .
C22 H22 0.95(2) .
C22 C21 1.390(9) .
C28 H28 0.94(2) .
C28 C29 1.389(11) .
C29 H29 0.95(2) .
C29 C30 1.363(15) .
C30 H30 0.95(2) .
C30 C31 1.369(15) .
C31 H31 0.95(2) .
C31 C32 1.388(12) .
C32 H32 0.95(2) .
C33 C34 1.384(10) .
C33 C38 1.386(10) .
C34 H34 0.95(2) .
C34 C35 1.409(11) .
C35 H35 0.94(2) .
C35 C36 1.352(15) .
C36 H36 0.95(2) .
C36 C37 1.379(13) .
C37 H37 0.95(2) .
C37 C38 1.392(10) .
C38 H38 0.95(2) .
O4A N3B 1.38(4) .
O6A N3B 1.24(4) .
O5A N3B 1.23(3) .
O4B N3A 1.16(4) .
O6B N3A 1.33(4) .
O5B N3A 1.25(3) .
O1A O1A 1.57(2) 2_757
O1A O1B 0.810(15) .
O1A O1B 1.460(12) 2_757
O1B O1B 1.76(2) 2_757

loop_
_geom_torsion_atom_site_label_1
_geom_torsion_atom_site_label_2
_geom_torsion_atom_site_label_3
_geom_torsion_atom_site_label_4
_geom_torsion
_geom_torsion_site_symmetry_1
_geom_torsion_site_symmetry_4
U1 O4A N3B O6A 14(3) . .
U1 O4A N3B O5A 172(3) . .
U1 O6A N3B O4A -14(3) . .
U1 O6A N3B O5A -170(4) . .
U1 O4B N3A O6B -15(5) . .
U1 O4B N3A O5B -170(5) . .
U1 O6B N3A O4B 14(5) . .
U1 O6B N3A O5B 173(4) . .
U1 O1A O1B U1 142.5(3) . 2_757
U1 O1A O1B U1 -142.5(3) 2_757 .
U1 O1A O1B O1A -72.1(5) 2_757 2_757
U1 O1A O1B O1A 70.5(5) . 2_757
U1 O1A O1B O1B -72.1(5) 2_757 2_757
U1 O1A O1B O1B 70.5(5) . 2_757
P1 C3 C8 C7 179.1(7) . .
P1 C9 C10 C11 -179.2(6) . .
P1 C9 C14 C13 177.9(6) . .
P1 C15 C16 C17 178.0(7) . .
P1 C15 C20 C19 -178.5(7) . .
P2 C27 C28 C29 -178.0(6) . .
P2 C27 C32 C31 179.6(7) . .
P2 C33 C34 C35 -171.2(7) . .
P2 C33 C38 C37 169.7(6) . .
N4 P1 C3 C4 4.6(8) . .
N4 P1 C3 C8 -174.7(6) . .
N4 P1 C9 C10 84.5(7) . .
N4 P1 C9 C14 -93.0(7) . .
N4 P1 C15 C16 175.0(6) . .
N4 P1 C15 C20 -8.0(7) . .
N4 P2 C27 C28 -30.1(6) . .
N4 P2 C27 C32 153.0(6) . .
N4 P2 C21 C26 160.8(5) . .
N4 P2 C21 C22 -22.0(6) . .
N4 P2 C33 C34 95.2(7) . .
N4 P2 C33 C38 -76.3(7) . .
C4 C3 C8 C7 -0.2(13) . .
C3 P1 N4 P2 158.0(6) . .
C3 P1 C9 C10 -34.1(7) . .
C3 P1 C9 C14 148.4(6) . .
C3 P1 C15 C16 -67.5(7) . .
C3 P1 C15 C20 109.5(7) . .
C3 C4 C5 C6 2.5(17) . .
C3 C8 C7 C6 0.5(16) . .
C8 C7 C6 C5 0.8(18) . .
C7 C6 C5 C4 -2.3(19) . .
C5 C4 C3 P1 179.4(8) . .
C5 C4 C3 C8 -1.3(14) . .
C9 P1 N4 P2 40.3(7) . .
C9 P1 C3 C4 129.9(7) . .
C9 P1 C3 C8 -49.5(7) . .
C9 P1 C15 C16 45.6(7) . .
C9 P1 C15 C20 -137.4(6) . .
C9 C10 C11 C12 1.8(13) . .
C10 C9 C14 C13 0.4(11) . .
C10 C11 C12 C13 -0.6(13) . .
C11 C12 C13 C14 -0.8(13) . .
C12 C13 C14 C9 0.8(12) . .
C14 C9 C10 C11 -1.7(11) . .
C15 P1 N4 P2 -83.4(6) . .
C15 P1 C3 C4 -115.9(7) . .
C15 P1 C3 C8 64.7(7) . .
C15 P1 C9 C10 -149.5(6) . .
C15 P1 C9 C14 33.0(7) . .
C15 C16 C17 C18 0.3(15) . .
C16 C15 C20 C19 -1.4(13) . .
C16 C17 C18 C19 -1.1(16) . .
C17 C18 C19 C20 0.7(16) . .
C18 C19 C20 C15 0.6(15) . .
C20 C15 C16 C17 1.0(13) . .
C27 P2 N4 P1 165.8(6) . .
C27 P2 C21 C26 -81.4(6) . .
C27 P2 C21 C22 95.8(6) . .
C27 P2 C33 C34 -22.8(8) . .
C27 P2 C33 C38 165.7(6) . .
C27 C28 C29 C30 0.5(13) . .
C26 C25 C24 C23 -2.6(12) . .
C25 C26 C21 P2 176.0(6) . .
C25 C26 C21 C22 -1.2(10) . .
C25 C24 C23 C22 1.8(12) . .
C24 C23 C22 C21 -0.6(11) . .
C23 C22 C21 P2 -176.9(5) . .
C23 C22 C21 C26 0.3(10) . .
C21 P2 N4 P1 -75.5(6) . .
C21 P2 C27 C28 -151.4(5) . .
C21 P2 C27 C32 31.7(7) . .
C21 P2 C33 C34 -139.4(7) . .
C21 P2 C33 C38 49.2(7) . .
C21 C26 C25 C24 2.3(11) . .
C28 C27 C32 C31 2.8(12) . .
C28 C29 C30 C31 -1.5(15) . .
C29 C30 C31 C32 3.3(16) . .
C30 C31 C32 C27 -3.9(15) . .
C32 C27 C28 C29 -1.1(11) . .
C33 P2 N4 P1 47.5(7) . .
C33 P2 C27 C28 92.3(6) . .
C33 P2 C27 C32 -84.5(7) . .
C33 P2 C21 C26 34.5(6) . .
C33 P2 C21 C22 -148.3(5) . .
C33 C34 C35 C36 1.9(16) . .
C34 C33 C38 C37 -1.9(12) . .
C34 C35 C36 C37 -2.1(17) . .
C35 C36 C37 C38 0.4(15) . .
C36 C37 C38 C33 1.6(13) . .
C38 C33 C34 C35 0.2(13) . .
O1A O1A O1B U1 72.1(5) 2_757 2_757
O1A O1A O1B U1 -70.5(5) 2_757 .
O1A O1A O1B O1B -0.003(3) 2_757 2_757
O1B O1A O1B U1 -70.5(5) 2_757 .
O1B O1A O1B U1 72.1(5) 2_757 2_757
O1B O1A O1B O1A 0.003(2) 2_757 2_757
